data_4082706
loop_
_publ_author_name
'Bernhammer, Jan C.'
'Huynh, Han Vinh'

_publ_section_title
;
 Benzimidazolin-2-ylidene Complexes of Palladium(II) Featuring a Thioether
 Moiety: Synthesis, Characterization, Molecular Dynamics, and Catalytic
 Activities
;
_journal_issue 5
_journal_name_full Organometallics
_journal_page_first 1266
_journal_paper_doi 10.1021/om500083r
_journal_volume 33
_journal_year 2014
_chemical_formula_sum 'C26 H28 Br2 N2 Pd S'
_chemical_formula_weight 666.78
_chemical_name_systematic
; 
 ? 
;
_space_group_IT_number 9
_symmetry_cell_setting monoclinic
_symmetry_space_group_name_Hall 'C -2yc'
_symmetry_space_group_name_H-M 'C 1 c 1'
_atom_sites_solution_hydrogens geom
_atom_sites_solution_primary direct
_atom_sites_solution_secondary difmap
_audit_creation_method SHELXL-97
_cell_angle_alpha 90.00
_cell_angle_beta 117.039(3)
_cell_angle_gamma 90.00
_cell_formula_units_Z 4
_cell_length_a 15.038(3)
_cell_length_b 11.540(2)
_cell_length_c 16.353(4)
_cell_measurement_reflns_used 2476
_cell_measurement_temperature 100(2)
_cell_measurement_theta_max 27.33
_cell_measurement_theta_min 2.33
_cell_volume 2527.7(9)
_computing_cell_refinement 'Bruker SMART'
_computing_data_collection 'Bruker SMART'
_computing_data_reduction 'Bruker SAINT'
_computing_molecular_graphics 'Bruker SHELXTL'
_computing_publication_material 'Bruker SHELXTL'
_computing_structure_refinement 'SHELXL-97 (Sheldrick, 1997)'
_computing_structure_solution 'SHELXS-97 (Sheldrick, 1990)'
_diffrn_ambient_temperature 100(2)
_diffrn_measured_fraction_theta_full 0.998
_diffrn_measured_fraction_theta_max 0.998
_diffrn_measurement_device_type 'CCD area detector'
_diffrn_measurement_method 'phi and omega scans'
_diffrn_radiation_monochromator graphite
_diffrn_radiation_source 'fine-focus sealed tube'
_diffrn_radiation_type MoK\a
_diffrn_radiation_wavelength 0.71073
_diffrn_reflns_av_R_equivalents 0.0361
_diffrn_reflns_av_sigmaI/netI 0.0713
_diffrn_reflns_limit_h_max 17
_diffrn_reflns_limit_h_min -19
_diffrn_reflns_limit_k_max 14
_diffrn_reflns_limit_k_min -13
_diffrn_reflns_limit_l_max 21
_diffrn_reflns_limit_l_min -21
_diffrn_reflns_number 8503
_diffrn_reflns_theta_full 27.50
_diffrn_reflns_theta_max 27.50
_diffrn_reflns_theta_min 2.33
_exptl_absorpt_coefficient_mu 3.995
_exptl_absorpt_correction_T_max 0.5633
_exptl_absorpt_correction_T_min 0.4742
_exptl_absorpt_correction_type multi-scan
_exptl_absorpt_process_details 'Sadabs, (Sheldrick 2008)'
_exptl_crystal_colour yellow
_exptl_crystal_density_diffrn 1.752
_exptl_crystal_density_meas ?
_exptl_crystal_density_method 'not measured'
_exptl_crystal_description block
_exptl_crystal_F_000 1320
_exptl_crystal_size_max 0.46
_exptl_crystal_size_mid 0.36
_exptl_crystal_size_min 0.20
_refine_diff_density_max 0.824
_refine_diff_density_min -0.568
_refine_diff_density_rms 0.119
_refine_ls_abs_structure_details 'Flack H D (1983), Acta Cryst. A39, 876-881'
_refine_ls_abs_structure_Flack 0.015(7)
_refine_ls_extinction_method none
_refine_ls_goodness_of_fit_ref 0.985
_refine_ls_hydrogen_treatment constr
_refine_ls_matrix_type full
_refine_ls_number_parameters 291
_refine_ls_number_reflns 4421
_refine_ls_number_restraints 2
_refine_ls_restrained_S_all 0.985
_refine_ls_R_factor_all 0.0427
_refine_ls_R_factor_gt 0.0331
_refine_ls_shift/su_max 0.000
_refine_ls_shift/su_mean 0.000
_refine_ls_structure_factor_coef Fsqd
_refine_ls_weighting_details 'calc w=1/[\s^2^(Fo^2^)+(0.0077P)^2^+0.0000P] where P=(Fo^2^+2Fc^2^)/3'
_refine_ls_weighting_scheme calc
_refine_ls_wR_factor_gt 0.0643
_refine_ls_wR_factor_ref 0.0696
_reflns_number_gt 3814
_reflns_number_total 4421
_reflns_threshold_expression >2sigma(I)
_cod_data_source_file om500083r_si_002.cif
_cod_data_source_block d118a
_cod_depositor_comments
;
The following automatic conversions were performed:

'_symmetry_cell_setting' value 'Monoclinic' changed to 'monoclinic'
according to
/usr/data/users/saulius/crontab/automatic-downloads/current/ACS/lib/dictionaries/cif_core.dic
dictionary named 'cif_core.dic' version 2.4.2 from
2011-04-26.

'_exptl_absorpt_correction_type' value 'Multi-scan'
changed to 'multi-scan' according to
/usr/data/users/saulius/crontab/automatic-downloads/current/ACS/lib/dictionaries/cif_core.dic
dictionary named 'cif_core.dic' version 2.4.2 from 2011-04-26.

Automatic conversion script
Id: cif_fix_values 2281 2013-09-26 08:29:07Z andrius 

The following automatic conversions were performed:

'_exptl_crystal_density_meas' value 'Not Measured' was changed to '?'
- the value is perceived as not measured.

Automatic conversion script
Id: cif_fix_values 3008 2015-01-20 13:52:24Z robertas 
;
_cod_original_cell_volume 2527.8(10)
_cod_original_sg_symbol_H-M Cc
_cod_database_code 4082706

loop_
_symmetry_equiv_pos_as_xyz
'x, y, z'
'x, -y, z+1/2'
'x+1/2, y+1/2, z'
'x+1/2, -y+1/2, z+1/2'

loop_
_atom_site_label
_atom_site_type_symbol
_atom_site_fract_x
_atom_site_fract_y
_atom_site_fract_z
_atom_site_U_iso_or_equiv
_atom_site_adp_type
_atom_site_occupancy
_atom_site_symmetry_multiplicity
_atom_site_calc_flag
_atom_site_refinement_flags
Pd1 Pd 0.25970(2) 0.13894(3) 0.18281(2) 0.00955(9) Uani 1 1 d .
Br1 Br 0.18156(4) -0.00905(5) 0.06460(3) 0.01425(13) Uani 1 1 d .
Br2 Br 0.18586(4) 0.29930(5) 0.07111(3) 0.01709(14) Uani 1 1 d .
S1 S 0.31377(10) 0.28241(13) 0.29204(9) 0.0152(3) Uani 1 1 d .
N1 N 0.3842(3) -0.0697(4) 0.2823(3) 0.0106(9) Uani 1 1 d .
N2 N 0.2919(3) -0.0042(4) 0.3418(3) 0.0117(9) Uani 1 1 d .
C1 C 0.3177(4) 0.0113(5) 0.2740(3) 0.0097(11) Uani 1 1 d .
C2 C 0.4054(4) -0.1402(5) 0.3592(3) 0.0119(11) Uani 1 1 d .
C3 C 0.4703(4) -0.2326(5) 0.3993(4) 0.0156(12) Uani 1 1 d .
H3 H 0.5130 -0.2605 0.3752 0.019 Uiso 1 1 calc R
C4 C 0.4695(4) -0.2816(5) 0.4762(4) 0.0168(12) Uani 1 1 d .
H4 H 0.5132 -0.3445 0.5057 0.020 Uiso 1 1 calc R
C5 C 0.4067(4) -0.2417(5) 0.5115(4) 0.0164(12) Uani 1 1 d .
H5 H 0.4079 -0.2789 0.5639 0.020 Uiso 1 1 calc R
C6 C 0.3425(4) -0.1493(5) 0.4724(4) 0.0171(12) Uani 1 1 d .
H6 H 0.2996 -0.1218 0.4965 0.021 Uiso 1 1 calc R
C7 C 0.3442(4) -0.0991(5) 0.3960(3) 0.0132(11) Uani 1 1 d .
C8 C 0.4278(4) -0.0833(5) 0.2188(3) 0.0111(11) Uani 1 1 d .
H8 H 0.3820 -0.0400 0.1622 0.013 Uiso 1 1 calc R
C9 C 0.4243(4) -0.2084(5) 0.1875(3) 0.0114(11) Uani 1 1 d .
C10 C 0.3362(4) -0.2726(5) 0.1614(4) 0.0149(11) Uani 1 1 d .
H10 H 0.2824 -0.2401 0.1690 0.018 Uiso 1 1 calc R
C11 C 0.3269(4) -0.3825(5) 0.1248(4) 0.0177(12) Uani 1 1 d .
H11 H 0.2681 -0.4267 0.1096 0.021 Uiso 1 1 calc R
C12 C 0.4037(4) -0.4272(5) 0.1108(4) 0.0186(12) Uani 1 1 d .
H12 H 0.3970 -0.5014 0.0835 0.022 Uiso 1 1 calc R
C13 C 0.4902(4) -0.3648(5) 0.1362(4) 0.0162(12) Uani 1 1 d .
H13 H 0.5432 -0.3970 0.1272 0.019 Uiso 1 1 calc R
C14 C 0.5010(4) -0.2556(5) 0.1747(3) 0.0153(12) Uani 1 1 d .
H14 H 0.5612 -0.2134 0.1923 0.018 Uiso 1 1 calc R
C15 C 0.5279(4) -0.0225(5) 0.2528(4) 0.0136(12) Uani 1 1 d .
C16 C 0.5493(4) 0.0271(5) 0.1858(4) 0.0178(12) Uani 1 1 d .
H16 H 0.5047 0.0168 0.1226 0.021 Uiso 1 1 calc R
C17 C 0.6356(4) 0.0909(5) 0.2117(4) 0.0198(13) Uani 1 1 d .
H17 H 0.6494 0.1242 0.1655 0.024 Uiso 1 1 calc R
C18 C 0.7024(4) 0.1075(5) 0.3029(4) 0.0211(14) Uani 1 1 d .
H18 H 0.7603 0.1537 0.3195 0.025 Uiso 1 1 calc R
C19 C 0.6835(4) 0.0562(6) 0.3694(4) 0.0216(13) Uani 1 1 d .
H19 H 0.7300 0.0641 0.4324 0.026 Uiso 1 1 calc R
C20 C 0.5959(4) -0.0074(5) 0.3441(4) 0.0175(12) Uani 1 1 d .
H20 H 0.5828 -0.0411 0.3904 0.021 Uiso 1 1 calc R
C21 C 0.2339(4) 0.0777(5) 0.3668(4) 0.0156(12) Uani 1 1 d .
H21A H 0.1982 0.0352 0.3957 0.019 Uiso 1 1 calc R
H21B H 0.1835 0.1162 0.3108 0.019 Uiso 1 1 calc R
C22 C 0.3014(5) 0.1676(5) 0.4326(4) 0.0242(14) Uani 1 1 d .
H22A H 0.3369 0.1320 0.4942 0.029 Uiso 1 1 calc R
H22B H 0.2594 0.2311 0.4370 0.029 Uiso 1 1 calc R
C23 C 0.3789(5) 0.2201(6) 0.4068(4) 0.0238(14) Uani 1 1 d .
H23A H 0.4259 0.1593 0.4078 0.029 Uiso 1 1 calc R
H23B H 0.4176 0.2809 0.4516 0.029 Uiso 1 1 calc R
C24 C 0.4129(4) 0.3614(5) 0.2805(4) 0.0199(12) Uani 1 1 d .
H24 H 0.3835 0.3905 0.2159 0.024 Uiso 1 1 calc R
C25 C 0.5015(5) 0.2894(5) 0.2949(5) 0.0271(15) Uani 1 1 d .
H25A H 0.5505 0.3377 0.2868 0.041 Uiso 1 1 calc R
H25B H 0.4803 0.2260 0.2501 0.041 Uiso 1 1 calc R
H25C H 0.5318 0.2572 0.3572 0.041 Uiso 1 1 calc R
C26 C 0.4435(5) 0.4675(5) 0.3422(5) 0.0299(15) Uani 1 1 d .
H26A H 0.4799 0.4431 0.4065 0.045 Uiso 1 1 calc R
H26B H 0.3837 0.5108 0.3334 0.045 Uiso 1 1 calc R
H26C H 0.4865 0.5171 0.3266 0.045 Uiso 1 1 calc R

loop_
_atom_site_aniso_label
_atom_site_aniso_U_11
_atom_site_aniso_U_22
_atom_site_aniso_U_33
_atom_site_aniso_U_23
_atom_site_aniso_U_13
_atom_site_aniso_U_12
Pd1 0.0105(2) 0.0111(2) 0.00728(17) -0.00008(19) 0.00417(15) 0.0003(2)
Br1 0.0123(3) 0.0178(3) 0.0124(2) -0.0041(2) 0.0054(2) -0.0026(2)
Br2 0.0198(3) 0.0174(3) 0.0137(3) 0.0044(2) 0.0072(2) 0.0025(3)
S1 0.0205(7) 0.0125(8) 0.0112(6) -0.0019(5) 0.0060(6) 0.0032(5)
N1 0.010(2) 0.009(2) 0.013(2) 0.0004(17) 0.0063(18) -0.0012(17)
N2 0.013(2) 0.014(3) 0.008(2) 0.0002(17) 0.0045(18) 0.0011(17)
C1 0.007(2) 0.013(3) 0.009(2) -0.005(2) 0.004(2) -0.002(2)
C2 0.009(2) 0.015(3) 0.010(2) 0.001(2) 0.002(2) 0.001(2)
C3 0.020(3) 0.013(3) 0.016(3) -0.005(2) 0.010(2) -0.002(2)
C4 0.023(3) 0.009(3) 0.016(3) 0.004(2) 0.006(3) 0.007(2)
C5 0.027(3) 0.013(3) 0.010(3) 0.002(2) 0.008(2) -0.002(2)
C6 0.021(3) 0.021(3) 0.012(3) 0.003(2) 0.010(2) 0.004(2)
C7 0.014(3) 0.013(3) 0.013(3) -0.001(2) 0.006(2) -0.002(2)
C8 0.012(3) 0.014(3) 0.012(2) 0.002(2) 0.009(2) 0.001(2)
C9 0.015(3) 0.012(3) 0.006(2) 0.0010(19) 0.004(2) 0.001(2)
C10 0.014(3) 0.014(3) 0.020(3) 0.003(2) 0.010(2) 0.001(2)
C11 0.020(3) 0.013(3) 0.024(3) 0.000(2) 0.013(3) -0.005(2)
C12 0.031(3) 0.011(3) 0.017(3) -0.001(2) 0.014(3) -0.002(2)
C13 0.015(3) 0.018(3) 0.016(3) -0.001(2) 0.008(2) 0.004(2)
C14 0.011(3) 0.023(3) 0.008(3) 0.000(2) 0.002(2) 0.000(2)
C15 0.007(3) 0.013(3) 0.018(3) -0.004(2) 0.004(2) 0.002(2)
C16 0.018(3) 0.016(3) 0.025(3) -0.006(2) 0.014(3) -0.004(2)
C17 0.021(3) 0.021(3) 0.024(3) 0.000(3) 0.016(3) 0.000(2)
C18 0.011(3) 0.017(3) 0.039(4) -0.013(3) 0.014(3) -0.003(2)
C19 0.010(3) 0.024(4) 0.026(3) -0.006(3) 0.004(2) 0.002(2)
C20 0.018(3) 0.015(3) 0.024(3) 0.001(2) 0.013(3) 0.004(2)
C21 0.019(3) 0.022(3) 0.014(3) 0.005(2) 0.014(2) 0.008(2)
C22 0.038(4) 0.021(4) 0.016(3) -0.002(2) 0.014(3) 0.013(3)
C23 0.035(4) 0.025(4) 0.005(3) -0.001(2) 0.004(3) 0.006(3)
C24 0.025(3) 0.010(3) 0.026(3) 0.001(2) 0.012(3) 0.001(2)
C25 0.031(4) 0.023(4) 0.034(4) -0.007(3) 0.022(3) -0.007(3)
C26 0.025(3) 0.018(4) 0.040(4) -0.015(3) 0.009(3) -0.004(3)

loop_
_atom_type_symbol
_atom_type_description
_atom_type_scat_dispersion_real
_atom_type_scat_dispersion_imag
_atom_type_scat_source
C C 0.0033 0.0016 'International Tables Vol C Tables 4.2.6.8 and 6.1.1.4'
H H 0.0000 0.0000 'International Tables Vol C Tables 4.2.6.8 and 6.1.1.4'
N N 0.0061 0.0033 'International Tables Vol C Tables 4.2.6.8 and 6.1.1.4'
S S 0.1246 0.1234 'International Tables Vol C Tables 4.2.6.8 and 6.1.1.4'
Br Br -0.2901 2.4595 'International Tables Vol C Tables 4.2.6.8 and 6.1.1.4'
Pd Pd -0.9988 1.0072 'International Tables Vol C Tables 4.2.6.8 and 6.1.1.4'

loop_
_geom_angle_atom_site_label_1
_geom_angle_atom_site_label_2
_geom_angle_atom_site_label_3
_geom_angle
C1 Pd1 S1 94.06(15)
C1 Pd1 Br1 88.00(15)
S1 Pd1 Br1 172.93(4)
C1 Pd1 Br2 178.83(15)
S1 Pd1 Br2 85.21(4)
Br1 Pd1 Br2 92.61(3)
C23 S1 C24 102.8(3)
C23 S1 Pd1 110.5(2)
C24 S1 Pd1 107.2(2)
C1 N1 C2 110.6(4)
C1 N1 C8 124.1(4)
C2 N1 C8 125.4(4)
C1 N2 C7 109.7(4)
C1 N2 C21 125.2(5)
C7 N2 C21 124.1(4)
N1 C1 N2 108.0(5)
N1 C1 Pd1 130.4(4)
N2 C1 Pd1 121.6(4)
C7 C2 C3 121.1(5)
C7 C2 N1 105.3(4)
C3 C2 N1 133.6(5)
C4 C3 C2 116.6(5)
C3 C4 C5 122.1(5)
C6 C5 C4 121.7(5)
C5 C6 C7 116.2(5)
C6 C7 C2 122.3(5)
C6 C7 N2 131.3(5)
C2 C7 N2 106.5(4)
N1 C8 C15 112.2(4)
N1 C8 C9 112.4(4)
C15 C8 C9 116.0(4)
C14 C9 C10 119.1(5)
C14 C9 C8 121.5(5)
C10 C9 C8 119.0(5)
C11 C10 C9 120.7(5)
C12 C11 C10 119.3(5)
C13 C12 C11 120.3(6)
C12 C13 C14 120.8(5)
C9 C14 C13 119.8(5)
C20 C15 C16 118.2(5)
C20 C15 C8 125.3(5)
C16 C15 C8 116.4(5)
C17 C16 C15 119.8(5)
C16 C17 C18 121.7(5)
C19 C18 C17 119.0(5)
C18 C19 C20 119.8(5)
C15 C20 C19 121.4(6)
N2 C21 C22 110.5(5)
C21 C22 C23 115.2(5)
C22 C23 S1 108.6(4)
C25 C24 C26 111.4(5)
C25 C24 S1 114.6(4)
C26 C24 S1 110.4(4)

loop_
_geom_bond_atom_site_label_1
_geom_bond_atom_site_label_2
_geom_bond_distance
Pd1 C1 1.993(6)
Pd1 S1 2.2963(15)
Pd1 Br1 2.4432(7)
Pd1 Br2 2.4800(8)
S1 C23 1.824(5)
S1 C24 1.829(6)
N1 C1 1.331(7)
N1 C2 1.407(7)
N1 C8 1.468(6)
N2 C1 1.342(6)
N2 C7 1.404(7)
N2 C21 1.464(7)
C2 C7 1.391(7)
C2 C3 1.392(7)
C3 C4 1.383(8)
C4 C5 1.390(8)
C5 C6 1.385(8)
C6 C7 1.388(7)
C8 C15 1.519(7)
C8 C9 1.524(7)
C9 C14 1.374(7)
C9 C10 1.404(7)
C10 C11 1.382(8)
C11 C12 1.376(8)
C12 C13 1.375(8)
C13 C14 1.386(8)
C15 C20 1.384(8)
C15 C16 1.398(8)
C16 C17 1.380(8)
C17 C18 1.382(8)
C18 C19 1.375(9)
C19 C20 1.397(8)
C21 C22 1.508(9)
C22 C23 1.533(9)
C24 C25 1.496(8)
C24 C26 1.519(8)
